data_2020259
loop_
_publ_author_name
'Haupt, H.J.'
'Floerke, U.'

_publ_section_title
;
 (Bis-mue-iodo-bis(tricarbonylrhenio)-(Re-Re))(mue-iodobis
 tetracarbonylrhenio)-(Re-Re)) indium(III) and
 bis(pentacarbonylrhenio)(tetracarbonyl-bis-mue-iodorhenio indium(III)
;
_journal_name_full 'Acta Crystallographica C (39,1983-)'
_journal_page_first 1718
_journal_page_last 1721
_journal_volume 45
_journal_year 1989
_chemical_formula_sum 'C14 I3 In O14 Re4'
_chemical_name_systematic '((C O)3 Re I)2 In (((C O)4 Re)2 I)'
_space_group_IT_number 15
_symmetry_space_group_name_Hall '-C 2yc'
_symmetry_space_group_name_H-M 'C 1 2/c 1'
_cell_angle_alpha 90
_cell_angle_beta 115.36
_cell_angle_gamma 90
_cell_formula_units_Z 4
_cell_length_a 16.176
_cell_length_b 11.798
_cell_length_c 16.147
_cell_volume 2784.609
_citation_journal_id_ASTM ACSCEE
_cod_data_source_file Haupt_ACSCEE_1989_789.cif
_cod_data_source_block C14I3In1O14Re4
_cod_original_formula_sum 'C14 I3 In1 O14 Re4'
_cod_database_code 2020259

loop_
_symmetry_equiv_pos_as_xyz
x,y,z
-x,y,-z+1/2
-x,-y,-z
x,-y,z-1/2
x+1/2,y+1/2,z
-x+1/2,y+1/2,-z+1/2
-x+1/2,-y+1/2,-z
x+1/2,-y+1/2,z-1/2

loop_
_atom_site_label
_atom_site_type_symbol
_atom_site_fract_x
_atom_site_fract_y
_atom_site_fract_z
_atom_site_occupancy
_atom_site_U_iso_or_equiv
C4 C+2 0.4309 0.391 0.4063 1 0.0
O4 O-2 0.4004 0.4421 0.4491 1 0.0
C1 C+2 0.3405 0.2969 0.2275 1 0.0
Re1 Re 0.4655 0.2991 0.3276 1 0.0
C3 C+2 0.5943 0.305 0.4227 1 0.0
O7 O-2 0.6669 0.0388 0.4919 1 0.0
C5 C+2 0.696 -0.2046 0.3719 1 0.0
O2 O-2 0.4363 0.0927 0.4271 1 0.0
C7 C+2 0.6396 -0.0124 0.4213 1 0.0
C2 C+2 0.4454 0.1687 0.3871 1 0.0
Re2 Re 0.5999 -0.0977 0.3131 1 0.0
I2 I-1 0.5283 -0.22 0.1481 1 0.0
O3 O-2 0.664 0.315 0.4853 1 0.0
C6 C+2 0.6814 -0.0169 0.2792 1 0.0
O6 O-2 0.731 0.0328 0.2595 1 0.0
O5 O-2 0.7549 -0.2708 0.4072 1 0.0
In1 In+3 0.5 0.1009 0.25 1 0.0
I1 I-1 0.5 0.4915 0.25 1 0.0
O1 O-2 0.2634 0.2932 0.172 1 0.0
